data_2233281
loop_
_publ_author_name
'Hou, Yan-Jun'
'Song, Shu-Lin'
'Chu, Wen-Yi'
'Sun, Zhi-Zhong'

_publ_section_title
;
 2,9,10-Trimethoxydibenzo[<i>b</i>,<i>d</i>]oxepin-7(6<i>H</i>)-one
;
_journal_issue 1
_journal_name_full 'Acta Crystallographica Section E'
_journal_page_first o204
_journal_paper_doi 10.1107/S1600536811053803
_journal_volume 68
_journal_year 2012
_chemical_formula_moiety 'C17 H16 O5'
_chemical_formula_sum 'C17 H16 O5'
_chemical_formula_weight 300.30
_chemical_name_systematic
;
 2,9,10--trimethoxydibenzo[<i>b,d</i>]oxepin--7(6<i>H</i>)--one
;
_space_group_IT_number 14
_symmetry_cell_setting monoclinic
_symmetry_space_group_name_Hall '-P 2ybc'
_symmetry_space_group_name_H-M 'P 1 21/c 1'
_atom_sites_solution_hydrogens geom
_atom_sites_solution_primary direct
_atom_sites_solution_secondary difmap
_audit_creation_method SHELXL97
_cell_angle_alpha 90.00
_cell_angle_beta 93.6070(10)
_cell_angle_gamma 90.00
_cell_formula_units_Z 4
_cell_length_a 11.5474(10)
_cell_length_b 8.3776(7)
_cell_length_c 14.8801(13)
_cell_measurement_reflns_used 3123
_cell_measurement_temperature 295(2)
_cell_measurement_theta_max 25.0205
_cell_measurement_theta_min 2.7431
_cell_volume 1436.6(2)
_computing_cell_refinement '<i>SAINT</i> (Bruker, 2004)'
_computing_data_collection '<i>APEX2</i> (Bruker, 2004)'
_computing_data_reduction '<i>SAINT</i> (Bruker, 2004)'
_computing_molecular_graphics '<i>SHELXTL</i>  (Sheldrick, 2008)'
_computing_publication_material '<i>publCIF</i>  (Westrip, 2010)'
_computing_structure_refinement '<i>SHELXL97</i> (Sheldrick, 2008)'
_computing_structure_solution '<i>SHELXS97</i> (Sheldrick, 2008)'
_diffrn_ambient_temperature 295(2)
_diffrn_measured_fraction_theta_full 0.991
_diffrn_measured_fraction_theta_max 0.991
_diffrn_measurement_device_type 'Bruker SMART APEX II CCD'
_diffrn_measurement_method '\f-- and \w--scans'
_diffrn_radiation_monochromator graphite
_diffrn_radiation_source 'fine--focus sealed tube'
_diffrn_radiation_type MoK\a
_diffrn_radiation_wavelength 0.71073
_diffrn_reflns_av_R_equivalents 0.0220
_diffrn_reflns_av_sigmaI/netI 0.0235
_diffrn_reflns_limit_h_max 13
_diffrn_reflns_limit_h_min -15
_diffrn_reflns_limit_k_max 11
_diffrn_reflns_limit_k_min -11
_diffrn_reflns_limit_l_max 18
_diffrn_reflns_limit_l_min -19
_diffrn_reflns_number 11231
_diffrn_reflns_theta_full 28.26
_diffrn_reflns_theta_max 28.26
_diffrn_reflns_theta_min 2.74
_exptl_absorpt_coefficient_mu 0.102
_exptl_absorpt_correction_T_max 0.9758
_exptl_absorpt_correction_T_min 0.9680
_exptl_absorpt_correction_type multi-scan
_exptl_absorpt_process_details '<i>SADABS</i> (Sheldrick, 1996)'
_exptl_crystal_colour colorless
_exptl_crystal_density_diffrn 1.388
_exptl_crystal_density_method 'not measured'
_exptl_crystal_description block
_exptl_crystal_F_000 632
_exptl_crystal_size_max 0.32
_exptl_crystal_size_mid 0.26
_exptl_crystal_size_min 0.24
_refine_diff_density_max 0.257
_refine_diff_density_min -0.177
_refine_ls_extinction_method none
_refine_ls_goodness_of_fit_ref 1.053
_refine_ls_hydrogen_treatment constr
_refine_ls_matrix_type full
_refine_ls_number_parameters 202
_refine_ls_number_reflns 3517
_refine_ls_number_restraints 0
_refine_ls_restrained_S_all 1.053
_refine_ls_R_factor_all 0.0635
_refine_ls_R_factor_gt 0.0436
_refine_ls_shift/su_max 0.000
_refine_ls_shift/su_mean 0.000
_refine_ls_structure_factor_coef Fsqd
_refine_ls_weighting_details 'calc w=1/[\s^2^(Fo^2^)+(0.0578P)^2^+0.2417P] where P=(Fo^2^+2Fc^2^)/3'
_refine_ls_weighting_scheme calc
_refine_ls_wR_factor_gt 0.1152
_refine_ls_wR_factor_ref 0.1269
_reflns_number_gt 2517
_reflns_number_total 3517
_reflns_threshold_expression >2\s(I)
_cod_data_source_file rk2322.cif
_cod_data_source_block I
_cod_original_sg_symbol_H-M 'P 21/c'
_cod_database_code 2233281
_cod_database_fobs_code 2233281

loop_
_symmetry_equiv_pos_as_xyz
'x, y, z'
'-x, y+1/2, -z+1/2'
'-x, -y, -z'
'x, -y-1/2, z-1/2'

loop_
_atom_site_type_symbol
_atom_site_label
_atom_site_fract_x
_atom_site_fract_y
_atom_site_fract_z
_atom_site_U_iso_or_equiv
_atom_site_adp_type
_atom_site_calc_flag
_atom_site_refinement_flags
_atom_site_occupancy
_atom_site_symmetry_multiplicity
C C1 0.64848(13) 0.13216(17) 0.18464(10) 0.0430(3) Uani d . 1 1
C C2 0.53334(14) 0.09007(19) 0.18643(11) 0.0509(4) Uani d . 1 1
H H2 0.4842 0.1508 0.2200 0.061 Uiso calc R 1 1
C C3 0.48957(14) -0.0412(2) 0.13909(11) 0.0515(4) Uani d . 1 1
H H3 0.4115 -0.0682 0.1398 0.062 Uiso calc R 1 1
C C4 0.56459(14) -0.13171(19) 0.09053(11) 0.0477(4) Uani d . 1 1
C C5 0.67990(14) -0.08725(18) 0.08744(11) 0.0466(4) Uani d . 1 1
H H5 0.7286 -0.1475 0.0533 0.056 Uiso calc R 1 1
C C6 0.72465(13) 0.04551(17) 0.13424(9) 0.0409(3) Uani d . 1 1
C C7 0.84963(13) 0.08803(16) 0.13366(9) 0.0396(3) Uani d . 1 1
C C8 0.93022(13) -0.03654(16) 0.12805(10) 0.0426(3) Uani d . 1 1
H H8 0.9037 -0.1414 0.1265 0.051 Uiso calc R 1 1
C C9 1.04778(13) -0.00803(16) 0.12484(10) 0.0422(3) Uani d . 1 1
C C10 1.08923(13) 0.15007(17) 0.12771(10) 0.0415(3) Uani d . 1 1
C C11 1.01109(13) 0.27300(16) 0.13109(10) 0.0428(3) Uani d . 1 1
H H11 1.0380 0.3776 0.1309 0.051 Uiso calc R 1 1
C C12 0.89187(13) 0.24533(16) 0.13480(10) 0.0403(3) Uani d . 1 1
C C13 0.81824(14) 0.39121(18) 0.13527(11) 0.0480(4) Uani d . 1 1
C C14 0.71248(14) 0.39826(18) 0.18854(11) 0.0520(4) Uani d . 1 1
H H14A 0.7209 0.4871 0.2302 0.062 Uiso calc R 1 1
H H14B 0.6457 0.4201 0.1475 0.062 Uiso calc R 1 1
C C15 0.41610(16) -0.3191(2) 0.04808(13) 0.0642(5) Uani d . 1 1
H H15A 0.4005 -0.3388 0.1097 0.096 Uiso calc R 1 1
H H15B 0.4046 -0.4156 0.0139 0.096 Uiso calc R 1 1
H H15C 0.3644 -0.2381 0.0237 0.096 Uiso calc R 1 1
C C16 1.09330(15) -0.28365(17) 0.11482(13) 0.0558(4) Uani d . 1 1
H H16A 1.0540 -0.3101 0.1678 0.084 Uiso calc R 1 1
H H16B 1.1596 -0.3518 0.1108 0.084 Uiso calc R 1 1
H H16C 1.0414 -0.2983 0.0625 0.084 Uiso calc R 1 1
C C17 1.25317(15) 0.32212(19) 0.12655(14) 0.0615(5) Uani d . 1 1
H H17A 1.2195 0.3802 0.0758 0.092 Uiso calc R 1 1
H H17B 1.3358 0.3170 0.1230 0.092 Uiso calc R 1 1
H H17C 1.2354 0.3754 0.1811 0.092 Uiso calc R 1 1
O O1 0.68972(10) 0.25851(13) 0.23796(7) 0.0506(3) Uani d . 1 1
O O2 0.53211(10) -0.26715(14) 0.04357(9) 0.0641(4) Uani d . 1 1
O O3 1.13016(9) -0.12153(12) 0.11976(9) 0.0558(3) Uani d . 1 1
O O4 1.20699(9) 0.16530(12) 0.12625(8) 0.0527(3) Uani d . 1 1
O O5 0.84540(10) 0.51664(13) 0.09494(9) 0.0650(4) Uani d . 1 1

loop_
_atom_site_aniso_label
_atom_site_aniso_U_11
_atom_site_aniso_U_22
_atom_site_aniso_U_33
_atom_site_aniso_U_12
_atom_site_aniso_U_13
_atom_site_aniso_U_23
C1 0.0423(8) 0.0459(8) 0.0414(8) 0.0005(6) 0.0062(6) -0.0007(6)
C2 0.0459(9) 0.0560(9) 0.0521(9) 0.0024(7) 0.0131(7) -0.0034(7)
C3 0.0379(8) 0.0620(10) 0.0553(10) -0.0048(7) 0.0089(7) 0.0018(8)
C4 0.0464(9) 0.0482(8) 0.0488(9) -0.0073(7) 0.0056(7) -0.0026(7)
C5 0.0430(9) 0.0461(8) 0.0514(9) -0.0021(7) 0.0097(7) -0.0063(7)
C6 0.0408(8) 0.0408(7) 0.0416(8) -0.0006(6) 0.0056(6) 0.0007(6)
C7 0.0395(8) 0.0395(7) 0.0400(7) -0.0004(6) 0.0043(6) -0.0003(6)
C8 0.0433(8) 0.0332(7) 0.0515(9) -0.0012(6) 0.0044(6) -0.0002(6)
C9 0.0411(8) 0.0335(7) 0.0519(9) 0.0031(6) 0.0025(6) 0.0009(6)
C10 0.0368(8) 0.0371(7) 0.0508(8) -0.0004(6) 0.0038(6) 0.0027(6)
C11 0.0431(9) 0.0325(7) 0.0530(9) -0.0019(6) 0.0036(7) 0.0004(6)
C12 0.0410(8) 0.0360(7) 0.0439(8) 0.0033(6) 0.0037(6) 0.0000(6)
C13 0.0451(9) 0.0390(8) 0.0593(10) 0.0050(6) -0.0006(7) -0.0025(7)
C14 0.0510(10) 0.0454(8) 0.0598(10) 0.0061(7) 0.0050(8) -0.0094(7)
C15 0.0527(11) 0.0744(12) 0.0652(11) -0.0214(9) 0.0006(9) -0.0076(9)
C16 0.0530(10) 0.0328(8) 0.0812(12) 0.0027(7) 0.0023(9) -0.0053(7)
C17 0.0462(10) 0.0419(9) 0.0967(14) -0.0078(7) 0.0061(9) 0.0024(9)
O1 0.0527(7) 0.0506(6) 0.0492(6) -0.0018(5) 0.0093(5) -0.0104(5)
O2 0.0521(7) 0.0640(8) 0.0771(8) -0.0187(6) 0.0115(6) -0.0191(6)
O3 0.0422(6) 0.0329(5) 0.0922(9) 0.0045(4) 0.0037(6) -0.0005(5)
O4 0.0371(6) 0.0360(5) 0.0852(8) -0.0015(4) 0.0064(5) 0.0038(5)
O5 0.0541(7) 0.0410(6) 0.1010(10) 0.0040(5) 0.0143(7) 0.0148(6)

loop_
_atom_type_symbol
_atom_type_description
_atom_type_scat_dispersion_real
_atom_type_scat_dispersion_imag
_atom_type_scat_source
C C 0.0033 0.0016 'International Tables Vol C Tables 4.2.6.8 and 6.1.1.4'
H H 0.0000 0.0000 'International Tables Vol C Tables 4.2.6.8 and 6.1.1.4'
O O 0.0106 0.0060 'International Tables Vol C Tables 4.2.6.8 and 6.1.1.4'

loop_
_geom_angle_atom_site_label_1
_geom_angle_atom_site_label_2
_geom_angle_atom_site_label_3
_geom_angle
C2 C1 O1 118.73(13)
C2 C1 C6 121.28(14)
O1 C1 C6 119.90(14)
C1 C2 C3 121.03(15)
C1 C2 H2 119.5
C3 C2 H2 119.5
C2 C3 C4 118.62(15)
C2 C3 H3 120.7
C4 C3 H3 120.7
O2 C4 C5 115.95(14)
O2 C4 C3 123.86(15)
C5 C4 C3 120.19(14)
C4 C5 C6 121.63(14)
C4 C5 H5 119.2
C6 C5 H5 119.2
C5 C6 C1 117.21(14)
C5 C6 C7 121.17(13)
C1 C6 C7 121.56(13)
C8 C7 C12 117.84(13)
C8 C7 C6 117.99(13)
C12 C7 C6 124.12(13)
C9 C8 C7 121.98(13)
C9 C8 H8 119.0
C7 C8 H8 119.0
O3 C9 C8 125.25(13)
O3 C9 C10 115.14(13)
C8 C9 C10 119.62(13)
O4 C10 C11 125.97(13)
O4 C10 C9 115.07(12)
C11 C10 C9 118.95(13)
C10 C11 C12 121.83(13)
C10 C11 H11 119.1
C12 C11 H11 119.1
C11 C12 C7 119.74(13)
C11 C12 C13 115.30(12)
C7 C12 C13 124.89(14)
O5 C13 C12 121.55(14)
O5 C13 C14 117.05(13)
C12 C13 C14 121.30(14)
O1 C14 C13 115.23(13)
O1 C14 H14A 108.5
C13 C14 H14A 108.5
O1 C14 H14B 108.5
C13 C14 H14B 108.5
H14A C14 H14B 107.5
O2 C15 H15A 109.5
O2 C15 H15B 109.5
H15A C15 H15B 109.5
O2 C15 H15C 109.5
H15A C15 H15C 109.5
H15B C15 H15C 109.5
O3 C16 H16A 109.5
O3 C16 H16B 109.5
H16A C16 H16B 109.5
O3 C16 H16C 109.5
H16A C16 H16C 109.5
H16B C16 H16C 109.5
O4 C17 H17A 109.5
O4 C17 H17B 109.5
H17A C17 H17B 109.5
O4 C17 H17C 109.5
H17A C17 H17C 109.5
H17B C17 H17C 109.5
C1 O1 C14 113.68(12)
C4 O2 C15 117.35(14)
C9 O3 C16 117.73(12)
C10 O4 C17 117.43(12)

loop_
_geom_bond_atom_site_label_1
_geom_bond_atom_site_label_2
_geom_bond_distance
C1 C2 1.377(2)
C1 O1 1.3889(18)
C1 C6 1.395(2)
C2 C3 1.385(2)
C2 H2 0.9300
C3 C4 1.388(2)
C3 H3 0.9300
C4 O2 1.3724(19)
C4 C5 1.386(2)
C5 C6 1.394(2)
C5 H5 0.9300
C6 C7 1.487(2)
C7 C8 1.4042(19)
C7 C12 1.4049(19)
C8 C9 1.382(2)
C8 H8 0.9300
C9 O3 1.3504(17)
C9 C10 1.4081(19)
C10 O4 1.3674(18)
C10 C11 1.372(2)
C11 C12 1.401(2)
C11 H11 0.9300
C12 C13 1.4891(19)
C13 O5 1.2595(19)
C13 C14 1.498(2)
C14 O1 1.4159(19)
C14 H14A 0.9700
C14 H14B 0.9700
C15 O2 1.414(2)
C15 H15A 0.9600
C15 H15B 0.9600
C15 H15C 0.9600
C16 O3 1.4237(17)
C16 H16A 0.9600
C16 H16B 0.9600
C16 H16C 0.9600
C17 O4 1.4177(18)
C17 H17A 0.9600
C17 H17B 0.9600
C17 H17C 0.9600

loop_
_cod_related_entry_id
_cod_related_entry_database
_cod_related_entry_code
1 ChemSpider 30657360
